data_2000949
loop_
_publ_author_name
'Vr\'abel, V.'
'Lokaj, J.'
'Kell\"o, E.'
'Garaj, J.'
'Batsanov, A. C.'
'Struchkov, Yu. T.'

_publ_section_title
;
 Structure of
 di(<i>n</i>-butyl)bis(<i>N</i>,<i>N</i>-diethyldithiocarbamato)tin(IV)
 at 153 K
;
_journal_issue 4
_journal_name_full 'Acta Crystallographica Section C'
_journal_page_first 633
_journal_page_last 635
_journal_paper_doi 10.1107/S0108270191010454
_journal_volume 48
_journal_year 1992
_chemical_formula_sum 'C18 H38 N2 S4 Sn'
_chemical_formula_weight 529.5
_symmetry_cell_setting monoclinic
_symmetry_space_group_name_Hall 'P -2yc'
_symmetry_space_group_name_H-M 'P 1 c 1'
_cell_angle_alpha 90
_cell_angle_beta 115.310(10)
_cell_angle_gamma 90
_cell_formula_units_Z 4
_cell_length_a 12.434(2)
_cell_length_b 11.913(3)
_cell_length_c 18.822(4)
_cell_volume 2520.4(9)
_diffrn_radiation_type Mo
_diffrn_radiation_wavelength 0.71069
_exptl_absorpt_coefficient_mu 1.34
_exptl_crystal_density_diffrn 1.40
_exptl_crystal_density_meas 1.39
_exptl_crystal_F_000 1096
_cod_data_source_file mu0247.cif
_cod_data_source_block mu0247a
_cod_original_formula_sum 'C18 H38 N2 S4 Sn1'
_cod_database_code 2000949

loop_
_atom_site_label
_atom_site_fract_x
_atom_site_fract_y
_atom_site_fract_z
SnA .00000 .50018(4) .00000
S(1)A .22469(12) .51776(11) .07830(8)
S(2)A .10010(12) .71748(11) -.01759(8)
S(3)A .01616(12) .30310(12) .05494(8)
S(4)A -.22553(12) .38206(12) -.05530(8)
N(1)A .3319(4) .7090(4) .0754(2)
N(2)A -.1760(4) .1734(4) -.0009(3)
C(1)A .2277(5) .6559(4) .0466(3)
C(2)A .3402(5) .8260(5) .0505(3)
C(3)A .3538(6) .8333(6) -.0251(4)
C(4)A .4435(5) .6582(5) .1328(3)
C(5)A .4686(6) .6875(6) .2178(3)
C(6)A -.1353(5) .2759(4) -.0019(3)
C(7)A -.3010(5) .1417(5) -.0498(4)
C(8)A -.3784(6) .1575(6) -.0041(5)
C(9)A -.1011(5) .0802(5) .0462(3)
C(10)A -.0579(6) .0090(5) -.0022(4)
C(11)A -.0671(5) .6011(4) .0665(3)
C(12)A -.1717(5) .6745(4) .0149(3)
C(13)A -.2149(5) .7480(5) .0635(3)
C(14)A -.3189(5) .8230(5) .0126(4)
C(15)A -.0214(5) .4755(5) -.1186(3)
C(16)A -.1261(5) .5382(5) -.1803(3)
C(17)A -.1303(5) .5270(5) -.2614(3)
C(18)A -.2406(6) .5808(7) -.3260(4)
SnB .49650(4) .19732(3) .24480(3)
S(1)B .72056(12) .18229(11) .30637(8)
S(2)B .60003(13) -.00018(12) .19175(9)
S(3)B .53978(11) .37305(12) .32579(8)
S(4)B .28495(12) .30689(11) .24079(8)
N(1)B .8355(4) .0227(4) .2699(8)
N(2)B .3639(4) .4730(4) .3444(2)
C(1)B .7274(4) .0626(4) .2566(3)
C(2)B .9474(5) .0801(5) .3200(3)
C(3)B .9925(6) .1496(6) .2716(4)
C(4)B .8488(5) -.0854(5) .2350(4)
C(5)B .8419(7) -.1846(5) .2820(4)
C(6)B .3899(4) .3926(4) .3062(3)
C(7)B .4544(5) .5494(4) .4011(3)
C(8)B .4978(7) .5079(6) .4847(3)
C(9)B .2414(5) .4931(5) .3344(3)
C(10)B .1817(5) .5847(6) .2736(4)
C(11)B .4374(5) .0644(4) .2965(3)
C(12)B .3238(5) .0089(5) .2337(3)
C(13)B .2679(5) -.0757(5) .2675(3)
C(14)B .1565(6) -.1271(5) .2048(4)
C(15)B .4413(5) .2515(5) .1252(3)
C(16)B .3337(5) .1883(5) .0675(3)
C(17)B .2910(5) .2308(5) -.0165(3)
C(18)B .1799(6) .1718(6) -.0734(4)
H(21)A .272(6) .892(6) .041(4)
H(22)A .395(5) .865(5) .091(3)
H(31)A .364(5) .941(5) -.026(4)
H(32)A .310(6) .821(5) -.061(4)
H(33)A .419(7) .790(6) -.028(4)
H(41)A .446(4) .570(4) .131(3)
H(42)A .505(5) .677(4) .118(3)
H(51)A .545(5) .635(4) .256(4)
H(52)A .392(5) .654(5) .231(3)
H(53)A .449(5) .700(5) .221(3)
H(71)A -.331(4) .190(4) -.097(3)
H(72)A -.307(5) .052(4) -.069(3)
H(81)A -.461(6) .116(6) -.031(4)
H(82)A -.396(4) .239(4) .009(3)
H(83)A -.357(5) .111(4) .041(3)
H(91)A -.038(5) .112(5) .084(3)
H(92)A -.144(4) .030(4) .067(3)
H(101)A -.033(5) -.054(5) .023(3)
H(102)A -.020(7) .042(6) -.019(4)
H(103)A -.132(5) -.016(4) -.053(3)
H(111)A -.002(5) .642(4) .108(3)
H(112)A -.084(4) .558(4) .102(3)
H(121)A -.249(5) .639(5) -.023(3)
H(122)A -.151(4) .732(4) -.026(3)
H(131)A -.174(6) .787(6) .091(4)
H(132)A -.230(6) .696(5) .106(4)
H(141)A -.348(6) .871(5) .032(4)
H(142)A -.376(6) .779(5) -.024(4)
H(143)A -.288(5) .880(5) -.021(3)
H(151)A -.037(4) .394(4) -.137(3)
H(152)A .059(6) .508(5) -.122(4)
H(161)A -.120(4) .617(3) -.170(2)
H(162)A -.209(5) .493(4) -.182(3)
H(171)A -.129(4) .436(4) -.273(3)
H(172)A -.064(5) .569(5) -.260(4)
H(181)A -.237(6) .565(5) -.377(4)
H(182)A -.245(5) .670(5) -.310(3)
H(183)A -.299(6) .553(6) -.324(4)
H(21)B .954(5) .142(5) .367(3)
H(22)B 1.005(4) .022(4) .348(3)
H(31)B 1.031(8) .187(7) .299(5)
H(32)B .934(6) .224(6) .240(4)
H(33)B 1.014(7) .081(5) .232(4)
H(41)B .798(5) -.112(5) .183(3)
H(42)B .929(4) -.091(4) .236(3)
H(51)B .846(5) -.268(5) .260(3)
H(52)B .778(5) -.207(4) .279(3)
H(53)B .895(5) -.199(4) .336(3)
H(71)B .420(4) .626(4) .395(3)
H(72)B .522(5) .551(5) .389(3)
H(81)B .555(5) .568(4) .519(3)
H(82)B .541(4) .436(4) .490(3)
H(83)B .429(4) .497(4) .498(3)
H(91)B .197(4) .426(4) .321(3)
H(92)B .241(5) .519(5) .382(3)
H(101)B .090(5) .621(5) .265(4)
H(102)B .183(5) .563(5) .221(3)
H(103)B .231(5) .672(5) .285(3)
H(111)B .435(5) .098(4) .343(3)
H(112)B .513(8) .020(7) .336(5)
H(121)B .345(5) -.046(4) .184(3)
H(122)B .247(6) .063(6) .197(4)
H(131)B .251(6) -.047(5) .311(4)
H(132)B .325(7) -.158(6) .299(4)
H(141)B .124(7) -.217(6) .228(4)
H(412)B .170(5) -.176(4) .154(3)
H(143)B .117(5) -.090(4) .182(3)
H(151)B .506(5) .253(4) .114(3)
H(152)B .417(4) .334(4) .125(3)
H(161)B .274(4) .192(4) .078(2)
H(162)B .340(4) .099(4) .066(2)
H(171)B .357(6) .214(6) -.026(4)
H(172)B .269(6) .303(5) -.021(4)
H(181)B .149(4) .196(4) -.129(3)
H(182)B .199(5) .070(4) -.063(3)
H(183)B .135(6) .158(6) -.053(4)
